data_7033462
loop_
_publ_author_name
'Fan, Liming'
'Fan, Weiliu'
'Li, Bin'
'Liu, Xinzheng'
'Zhao, Xian'
'Zhang, Xiutang'

_publ_section_title
;
 Structural diversities and related properties of four coordination
 polymers synthesized from original ligand of
 3,3',5,5'-azobenzenetetracarboxylic acid.
;
_journal_issue 5
_journal_name_full 'Dalton transactions (Cambridge, England : 2003)'
_journal_page_first 2380
_journal_page_last 2389
_journal_paper_doi 10.1039/c4dt03076a
_journal_volume 44
_journal_year 2015
_chemical_formula_sum 'C26 H18 Cd N5 O6.5'
_chemical_formula_weight 616.85
_chemical_name_systematic
;
 ?
;
_space_group_IT_number 15
_symmetry_cell_setting monoclinic
_symmetry_space_group_name_Hall '-C 2yc'
_symmetry_space_group_name_H-M 'C 1 2/c 1'
_atom_sites_solution_hydrogens geom
_atom_sites_solution_primary direct
_atom_sites_solution_secondary difmap
_audit_creation_method SHELXL-97
_audit_update_record
;
2014-11-24 deposited with the CCDC.
2014-12-04 downloaded from the CCDC.
;
_cell_angle_alpha 90.00
_cell_angle_beta 101.486(3)
_cell_angle_gamma 90.00
_cell_formula_units_Z 8
_cell_length_a 14.256(3)
_cell_length_b 15.256(3)
_cell_length_c 23.920(4)
_cell_measurement_reflns_used 2878
_cell_measurement_temperature 293(2)
_cell_measurement_theta_max 22.15
_cell_measurement_theta_min 2.27
_cell_volume 5098.2(17)
_computing_cell_refinement 'SAINT-Plus (Bruker, 2001)'
_computing_data_collection 'SMART (Bruker, 2001)'
_computing_data_reduction 'SAINT-Plus (Bruker, 2001)'
_computing_molecular_graphics 'PLATON (Spek, 2003)'
_computing_publication_material PLATON
_computing_structure_refinement 'SHELXL-97 (Sheldrick, 1997)'
_computing_structure_solution 'SHELXS-97 (Sheldrick, 1997)'
_diffrn_ambient_temperature 273(2)
_diffrn_measured_fraction_theta_full 0.996
_diffrn_measured_fraction_theta_max 0.996
_diffrn_measurement_device_type 'CCD area detector'
_diffrn_measurement_method 'phi and omega scans'
_diffrn_radiation_monochromator graphite
_diffrn_radiation_source 'fine-focus sealed tube'
_diffrn_radiation_type MoK\a
_diffrn_radiation_wavelength 0.71073
_diffrn_reflns_av_R_equivalents 0.0549
_diffrn_reflns_av_sigmaI/netI 0.0682
_diffrn_reflns_limit_h_max 16
_diffrn_reflns_limit_h_min -16
_diffrn_reflns_limit_k_max 18
_diffrn_reflns_limit_k_min -18
_diffrn_reflns_limit_l_max 28
_diffrn_reflns_limit_l_min -16
_diffrn_reflns_number 12062
_diffrn_reflns_theta_full 25.00
_diffrn_reflns_theta_max 25.00
_diffrn_reflns_theta_min 1.98
_exptl_absorpt_coefficient_mu 0.910
_exptl_absorpt_correction_T_max 0.9308
_exptl_absorpt_correction_T_min 0.8986
_exptl_absorpt_correction_type multi-scan
_exptl_absorpt_process_details 'SADABS,(Sheldrick, 2001)'
_exptl_crystal_colour colorless
_exptl_crystal_density_diffrn 1.607
_exptl_crystal_density_method 'not measured'
_exptl_crystal_description blcok
_exptl_crystal_F_000 2472
_exptl_crystal_preparation Luminescent
_exptl_crystal_size_max 0.12
_exptl_crystal_size_mid 0.10
_exptl_crystal_size_min 0.08
_refine_diff_density_max 0.990
_refine_diff_density_min -0.989
_refine_diff_density_rms 0.111
_refine_ls_extinction_method none
_refine_ls_goodness_of_fit_ref 1.036
_refine_ls_hydrogen_treatment mixed
_refine_ls_matrix_type full
_refine_ls_number_parameters 349
_refine_ls_number_reflns 4479
_refine_ls_number_restraints 0
_refine_ls_restrained_S_all 1.036
_refine_ls_R_factor_all 0.0877
_refine_ls_R_factor_gt 0.0526
_refine_ls_shift/su_max 0.000
_refine_ls_shift/su_mean 0.000
_refine_ls_structure_factor_coef Fsqd
_refine_ls_weighting_details 'calc w=1/[\s^2^(Fo^2^)+(0.0833P)^2^+6.9265P] where P=(Fo^2^+2Fc^2^)/3'
_refine_ls_weighting_scheme calc
_refine_ls_wR_factor_gt 0.1356
_refine_ls_wR_factor_ref 0.1549
_reflns_number_gt 3084
_reflns_number_total 4479
_reflns_threshold_expression >2sigma(I)
_cod_data_source_file c4dt03076a2.cif
_cod_data_source_block p
_cod_depositor_comments
;
The following automatic conversions were performed:

'_symmetry_cell_setting' value 'Monoclinic' changed to 'monoclinic'
according to
/usr/data/users/saulius/crontab/automatic-downloads/rss-feeds/RSC/lib/dictionaries/cif_core.dic
dictionary named 'cif_core.dic' version 2.4.2 from
2011-04-26.

'_exptl_absorpt_correction_type' value 'Multi-scan'
changed to 'multi-scan' according to
/usr/data/users/saulius/crontab/automatic-downloads/rss-feeds/RSC/lib/dictionaries/cif_core.dic
dictionary named 'cif_core.dic' version 2.4.2 from 2011-04-26.

Automatic conversion script
Id: cif_fix_values 2935 2014-11-11 08:27:57Z andrius 

 Adding full bibliography for 7033459--7033462.cif.
;
_cod_original_cell_volume 5098.3(15)
_cod_original_sg_symbol_H-M C2/c
_cod_original_formula_sum 'C26 H18 Cd N5 O6.50'
_cod_database_code 7033462

loop_
_symmetry_equiv_pos_as_xyz
'x, y, z'
'-x, y, -z+1/2'
'x+1/2, y+1/2, z'
'-x+1/2, y+1/2, -z+1/2'
'-x, -y, -z'
'x, -y, z-1/2'
'-x+1/2, -y+1/2, -z'
'x+1/2, -y+1/2, z-1/2'

loop_
_atom_site_label
_atom_site_type_symbol
_atom_site_fract_x
_atom_site_fract_y
_atom_site_fract_z
_atom_site_U_iso_or_equiv
_atom_site_adp_type
_atom_site_occupancy
_atom_site_symmetry_multiplicity
_atom_site_calc_flag
_atom_site_refinement_flags
Cd1 Cd 0.49973(3) 0.04534(3) 0.426425(19) 0.04084(19) Uani 1 1 d .
O2 O 0.3940(3) 0.0074(3) 0.47962(19) 0.0487(11) Uani 1 1 d .
O3 O 0.3738(3) -0.0825(3) 0.4059(2) 0.0511(12) Uani 1 1 d .
N5 N 0.4179(4) 0.9584(3) 0.1186(2) 0.0379(12) Uani 1 1 d .
N6 N 0.4083(4) 0.1088(3) 0.3468(2) 0.0424(13) Uani 1 1 d .
O5 O 0.0216(6) -0.0587(6) 0.5737(3) 0.132(4) Uani 1 1 d .
N7 N 0.3867(4) 0.2229(3) 0.2897(2) 0.0364(12) Uani 1 1 d .
O4 O 0.1088(6) 0.0510(5) 0.5653(3) 0.103(2) Uani 1 1 d .
N8 N 0.3774(4) 0.8429(3) 0.1636(2) 0.0435(13) Uani 1 1 d .
C6 C 0.2585(4) -0.0875(4) 0.4648(2) 0.0369(14) Uani 1 1 d .
C7 C 0.2201(4) -0.1673(4) 0.4431(2) 0.0345(13) Uani 1 1 d .
H7 H 0.2489 -0.1978 0.4174 0.041 Uiso 1 1 calc R
C8 C 0.3203(5) 0.4227(4) 0.2023(3) 0.0424(15) Uani 1 1 d .
H8 H 0.2849 0.4378 0.1667 0.051 Uiso 1 1 calc R
C9 C 0.4345(5) 0.8747(4) 0.1297(3) 0.0461(16) Uani 1 1 d .
H9 H 0.4799 0.8417 0.1160 0.055 Uiso 1 1 calc R
C10 C 0.3265(5) 0.3356(4) 0.2184(3) 0.0414(15) Uani 1 1 d .
H10 H 0.2955 0.2926 0.1939 0.050 Uiso 1 1 calc R
C11 C 0.3481(4) -0.0527(4) 0.4490(3) 0.0416(15) Uani 1 1 d .
C12 C 0.3463(5) 0.9807(4) 0.1459(3) 0.0430(16) Uani 1 1 d .
H12 H 0.3196 1.0364 0.1456 0.052 Uiso 1 1 calc R
C13 C 0.3655(4) 0.4883(4) 0.2381(3) 0.0369(14) Uani 1 1 d .
N9 N 0.0837(5) -0.0231(6) 0.5554(3) 0.073(2) Uani 1 1 d .
C16 C 0.3795(4) 0.3134(4) 0.2715(3) 0.0364(14) Uani 1 1 d .
C17 C 0.3674(5) 0.6515(4) 0.2568(3) 0.0460(16) Uani 1 1 d .
H17 H 0.3655 0.6402 0.2948 0.055 Uiso 1 1 calc R
C18 C 0.1395(4) -0.2021(4) 0.4592(3) 0.0398(15) Uani 1 1 d .
C19 C 0.4162(5) 0.4643(4) 0.2919(3) 0.0399(15) Uani 1 1 d .
H19 H 0.4454 0.5073 0.3171 0.048 Uiso 1 1 calc R
C20 C 0.2143(5) -0.0407(4) 0.5019(3) 0.0432(15) Uani 1 1 d .
H20 H 0.2389 0.0127 0.5168 0.052 Uiso 1 1 calc R
C21 C 0.4235(4) 0.3778(4) 0.3083(2) 0.0382(14) Uani 1 1 d .
H21 H 0.4581 0.3626 0.3442 0.046 Uiso 1 1 calc R
C22 C 0.3656(4) 0.5808(4) 0.2186(3) 0.0391(14) Uani 1 1 d .
C23 C 0.3994(5) 0.1940(4) 0.3436(3) 0.0444(16) Uani 1 1 d .
H23 H 0.4016 0.2303 0.3750 0.053 Uiso 1 1 calc R
C24 C 0.3195(5) 0.9111(4) 0.1732(3) 0.0517(18) Uani 1 1 d .
H24 H 0.2714 0.9093 0.1944 0.062 Uiso 1 1 calc R
C25 C 0.3741(4) 0.7539(4) 0.1825(3) 0.0414(15) Uani 1 1 d .
C26 C 0.3717(5) 0.6862(4) 0.1439(3) 0.0515(18) Uani 1 1 d .
H26 H 0.3730 0.6981 0.1059 0.062 Uiso 1 1 calc R
C29 C 0.3673(5) 0.6003(4) 0.1622(3) 0.0457(16) Uani 1 1 d .
H29 H 0.3655 0.5548 0.1361 0.055 Uiso 1 1 calc R
C30 C 0.3720(5) 0.7365(4) 0.2391(3) 0.0490(17) Uani 1 1 d .
H30 H 0.3736 0.7823 0.2649 0.059 Uiso 1 1 calc R
C31 C 0.3839(5) 0.1499(4) 0.2557(3) 0.0474(16) Uani 1 1 d .
H31 H 0.3739 0.1484 0.2160 0.057 Uiso 1 1 calc R
C32 C 0.3985(5) 0.0810(4) 0.2915(3) 0.0479(16) Uani 1 1 d .
H32 H 0.4015 0.0229 0.2803 0.057 Uiso 1 1 calc R
C33 C 0.1331(5) -0.0751(5) 0.5163(3) 0.0475(16) Uani 1 1 d .
C36 C 0.0950(5) -0.1545(5) 0.4968(3) 0.0484(17) Uani 1 1 d .
H36 H 0.0408 -0.1762 0.5082 0.058 Uiso 1 1 calc R
C37 C 0.1030(5) -0.2918(4) 0.4376(3) 0.0480(17) Uani 1 1 d .
O6 O 0.1341(4) -0.3272(3) 0.3998(3) 0.0687(15) Uani 1 1 d .
O7 O 0.0395(3) -0.3242(3) 0.4623(2) 0.0623(14) Uani 1 1 d .
O1W O 0.3438(3) 0.7758(3) 0.0014(2) 0.184(9) Uani 0.50 1 d PR
H1WA H 0.3512 0.7254 0.0168 0.276 Uiso 0.50 1 d PR
H1WB H 0.3637 0.7751 -0.0298 0.276 Uiso 0.50 1 d PR

loop_
_atom_site_aniso_label
_atom_site_aniso_U_11
_atom_site_aniso_U_22
_atom_site_aniso_U_33
_atom_site_aniso_U_23
_atom_site_aniso_U_13
_atom_site_aniso_U_12
Cd1 0.0482(3) 0.0312(3) 0.0453(3) 0.0033(2) 0.0145(2) -0.0044(2)
O2 0.051(3) 0.039(2) 0.052(3) 0.001(2) 0.000(2) -0.023(2)
O3 0.046(3) 0.054(3) 0.058(3) 0.000(2) 0.021(2) -0.011(2)
N5 0.040(3) 0.029(3) 0.046(3) 0.002(2) 0.010(2) 0.004(2)
N6 0.045(3) 0.036(3) 0.046(3) 0.009(2) 0.007(3) 0.003(2)
O5 0.109(6) 0.196(10) 0.115(6) -0.057(6) 0.079(5) -0.044(5)
N7 0.045(3) 0.030(3) 0.035(3) 0.004(2) 0.007(2) 0.005(2)
O4 0.111(6) 0.103(6) 0.100(5) -0.049(4) 0.033(4) 0.004(4)
N8 0.044(3) 0.034(3) 0.056(3) 0.005(3) 0.017(3) 0.000(2)
C6 0.039(3) 0.037(3) 0.033(3) 0.006(3) 0.002(3) -0.003(3)
C7 0.043(4) 0.029(3) 0.030(3) -0.003(2) 0.004(3) -0.005(3)
C8 0.049(4) 0.042(3) 0.034(3) 0.009(3) 0.004(3) 0.002(3)
C9 0.045(4) 0.031(3) 0.068(5) 0.003(3) 0.024(4) 0.003(3)
C10 0.050(4) 0.036(3) 0.036(3) 0.006(3) 0.004(3) 0.000(3)
C11 0.036(3) 0.043(4) 0.042(4) 0.014(3) -0.001(3) -0.008(3)
C12 0.045(4) 0.031(3) 0.055(4) 0.003(3) 0.015(3) 0.009(3)
C13 0.036(3) 0.040(3) 0.036(3) 0.005(3) 0.011(3) -0.005(3)
N9 0.068(5) 0.102(6) 0.050(4) -0.022(4) 0.014(4) -0.002(4)
C16 0.042(4) 0.032(3) 0.037(3) 0.004(3) 0.015(3) -0.003(3)
C17 0.054(4) 0.040(4) 0.046(4) 0.005(3) 0.017(3) -0.005(3)
C18 0.043(4) 0.034(3) 0.040(3) 0.006(3) 0.000(3) -0.005(3)
C19 0.047(4) 0.038(3) 0.035(3) -0.003(3) 0.009(3) -0.007(3)
C20 0.051(4) 0.036(3) 0.039(3) -0.006(3) 0.001(3) -0.005(3)
C21 0.042(4) 0.041(4) 0.031(3) 0.007(3) 0.005(3) 0.002(3)
C22 0.033(3) 0.043(3) 0.044(4) 0.009(3) 0.014(3) 0.002(3)
C23 0.057(4) 0.037(4) 0.041(4) 0.006(3) 0.012(3) 0.005(3)
C24 0.048(4) 0.041(4) 0.074(5) 0.003(4) 0.030(4) 0.007(3)
C25 0.037(4) 0.032(3) 0.058(4) 0.007(3) 0.015(3) 0.004(3)
C26 0.073(5) 0.039(4) 0.045(4) 0.010(3) 0.020(4) 0.001(3)
C29 0.061(4) 0.034(3) 0.045(4) 0.006(3) 0.016(3) 0.000(3)
C30 0.056(4) 0.043(4) 0.051(4) -0.003(3) 0.019(3) 0.005(3)
C31 0.058(4) 0.045(4) 0.040(4) -0.003(3) 0.012(3) 0.002(3)
C32 0.054(4) 0.031(3) 0.054(4) -0.004(3) 0.001(4) -0.002(3)
C33 0.050(4) 0.060(4) 0.035(3) -0.006(3) 0.012(3) -0.002(3)
C36 0.041(4) 0.058(4) 0.048(4) 0.005(3) 0.012(3) -0.010(3)
C37 0.043(4) 0.034(4) 0.058(4) 0.013(3) -0.009(4) -0.015(3)
O6 0.072(4) 0.032(3) 0.099(4) -0.015(3) 0.009(3) -0.010(2)
O7 0.059(3) 0.054(3) 0.066(3) 0.019(3) -0.004(3) -0.026(3)
O1W 0.33(3) 0.133(14) 0.136(15) 0.012(12) 0.156(18) -0.033(16)

loop_
_atom_type_symbol
_atom_type_description
_atom_type_scat_dispersion_real
_atom_type_scat_dispersion_imag
_atom_type_scat_source
C C 0.0033 0.0016 'International Tables Vol C Tables 4.2.6.8 and 6.1.1.4'
H H 0.0000 0.0000 'International Tables Vol C Tables 4.2.6.8 and 6.1.1.4'
N N 0.0061 0.0033 'International Tables Vol C Tables 4.2.6.8 and 6.1.1.4'
Cd Cd -0.8075 1.2024 'International Tables Vol C Tables 4.2.6.8 and 6.1.1.4'
O O 0.0106 0.0060 'International Tables Vol C Tables 4.2.6.8 and 6.1.1.4'

loop_
_geom_angle_atom_site_label_1
_geom_angle_atom_site_label_2
_geom_angle_atom_site_label_3
_geom_angle
_geom_angle_site_symmetry_1
_geom_angle_site_symmetry_3
N5 Cd1 O7 128.20(18) 2_645 3
N5 Cd1 O2 127.72(17) 2_645 .
O7 Cd1 O2 99.40(17) 3 .
N5 Cd1 N6 96.80(19) 2_645 .
O7 Cd1 N6 90.07(18) 3 .
O2 Cd1 N6 104.25(17) . .
N5 Cd1 O2 87.73(17) 2_645 5_656
O7 Cd1 O2 83.19(16) 3 5_656
O2 Cd1 O2 76.59(17) . 5_656
N6 Cd1 O2 173.25(16) . 5_656
N5 Cd1 O3 82.66(16) 2_645 .
O7 Cd1 O3 149.13(17) 3 .
O2 Cd1 O3 53.24(15) . .
N6 Cd1 O3 84.51(17) . .
O2 Cd1 O3 101.08(14) 5_656 .
C11 O2 Cd1 100.8(4) . .
C11 O2 Cd1 115.1(4) . 5_656
Cd1 O2 Cd1 103.41(17) . 5_656
C11 O3 Cd1 82.9(4) . .
C9 N5 C12 105.6(5) . .
C9 N5 Cd1 126.4(4) . 2_665
C12 N5 Cd1 127.7(4) . 2_665
C23 N6 C32 105.2(5) . .
C23 N6 Cd1 120.0(4) . .
C32 N6 Cd1 127.1(4) . .
C23 N7 C31 106.6(5) . .
C23 N7 C16 126.3(5) . .
C31 N7 C16 127.1(5) . .
C9 N8 C24 106.5(5) . .
C9 N8 C25 126.3(5) . .
C24 N8 C25 127.1(5) . .
C20 C6 C7 119.7(5) . .
C20 C6 C11 120.0(6) . .
C7 C6 C11 120.4(5) . .
C18 C7 C6 121.1(5) . .
C18 C7 H7 119.5 . .
C6 C7 H7 119.5 . .
C10 C8 C13 121.8(6) . .
C10 C8 H8 119.1 . .
C13 C8 H8 119.1 . .
N5 C9 N8 111.4(5) . .
N5 C9 H9 124.3 . .
N8 C9 H9 124.3 . .
C8 C10 C16 118.9(6) . .
C8 C10 H10 120.5 . .
C16 C10 H10 120.5 . .
O3 C11 O2 122.5(6) . .
O3 C11 C6 119.0(6) . .
O2 C11 C6 118.4(6) . .
C24 C12 N5 110.4(5) . .
C24 C12 H12 124.8 . .
N5 C12 H12 124.8 . .
C8 C13 C19 118.1(6) . .
C8 C13 C22 121.3(6) . .
C19 C13 C22 120.5(6) . .
O5 N9 O4 125.0(8) . .
O5 N9 C33 117.5(8) . .
O4 N9 C33 117.6(7) . .
C21 C16 C10 120.3(5) . .
C21 C16 N7 119.5(5) . .
C10 C16 N7 120.2(5) . .
C30 C17 C22 121.2(6) . .
C30 C17 H17 119.4 . .
C22 C17 H17 119.4 . .
C7 C18 C36 119.0(5) . .
C7 C18 C37 119.8(6) . .
C36 C18 C37 121.1(6) . .
C21 C19 C13 120.7(6) . .
C21 C19 H19 119.6 . .
C13 C19 H19 119.6 . .
C33 C20 C6 118.5(6) . .
C33 C20 H20 120.8 . .
C6 C20 H20 120.8 . .
C19 C21 C16 120.2(6) . .
C19 C21 H21 119.9 . .
C16 C21 H21 119.9 . .
C29 C22 C17 117.7(6) . .
C29 C22 C13 120.8(6) . .
C17 C22 C13 121.5(5) . .
N6 C23 N7 112.1(6) . .
N6 C23 H23 124.0 . .
N7 C23 H23 124.0 . .
C12 C24 N8 106.1(6) . .
C12 C24 H24 126.9 . .
N8 C24 H24 126.9 . .
C26 C25 C30 120.5(6) . .
C26 C25 N8 119.7(6) . .
C30 C25 N8 119.9(6) . .
C25 C26 C29 119.5(6) . .
C25 C26 H26 120.2 . .
C29 C26 H26 120.2 . .
C22 C29 C26 121.4(6) . .
C22 C29 H29 119.3 . .
C26 C29 H29 119.3 . .
C17 C30 C25 119.7(6) . .
C17 C30 H30 120.1 . .
C25 C30 H30 120.1 . .
C32 C31 N7 105.8(6) . .
C32 C31 H31 127.1 . .
N7 C31 H31 127.1 . .
C31 C32 N6 110.3(6) . .
C31 C32 H32 124.8 . .
N6 C32 H32 124.8 . .
C36 C33 C20 123.3(6) . .
C36 C33 N9 118.3(6) . .
C20 C33 N9 118.4(7) . .
C33 C36 C18 118.5(6) . .
C33 C36 H36 120.8 . .
C18 C36 H36 120.8 . .
O6 C37 O7 124.9(6) . .
O6 C37 C18 120.4(6) . .
O7 C37 C18 114.8(7) . .
C37 O7 Cd1 108.8(5) . 3_445
H1WA O1W H1WB 109.5 . .

loop_
_geom_bond_atom_site_label_1
_geom_bond_atom_site_label_2
_geom_bond_distance
_geom_bond_site_symmetry_2
Cd1 N5 2.192(5) 2_645
Cd1 O7 2.197(5) 3
Cd1 O2 2.233(4) .
Cd1 N6 2.297(5) .
Cd1 O2 2.576(5) 5_656
Cd1 O3 2.631(4) .
O2 C11 1.272(7) .
O2 Cd1 2.576(5) 5_656
O3 C11 1.247(8) .
N5 C9 1.316(7) .
N5 C12 1.360(8) .
N5 Cd1 2.192(5) 2_665
N6 C23 1.306(7) .
N6 C32 1.369(8) .
O5 N9 1.194(9) .
N7 C23 1.340(7) .
N7 C31 1.376(8) .
N7 C16 1.445(7) .
O4 N9 1.195(9) .
N8 C9 1.346(7) .
N8 C24 1.376(8) .
N8 C25 1.436(8) .
C6 C20 1.384(8) .
C6 C7 1.392(8) .
C6 C11 1.500(8) .
C7 C18 1.388(8) .
C7 H7 0.9300 .
C8 C10 1.381(8) .
C8 C13 1.390(9) .
C8 H8 0.9300 .
C9 H9 0.9300 .
C10 C16 1.386(8) .
C10 H10 0.9300 .
C12 C24 1.342(9) .
C12 H12 0.9300 .
C13 C19 1.394(8) .
C13 C22 1.486(9) .
N9 C33 1.505(9) .
C16 C21 1.383(8) .
C17 C30 1.369(9) .
C17 C22 1.412(9) .
C17 H17 0.9300 .
C18 C36 1.402(9) .
C18 C37 1.517(9) .
C19 C21 1.374(8) .
C19 H19 0.9300 .
C20 C33 1.374(9) .
C20 H20 0.9300 .
C21 H21 0.9300 .
C22 C29 1.386(8) .
C23 H23 0.9300 .
C24 H24 0.9300 .
C25 C26 1.381(9) .
C25 C30 1.386(9) .
C26 C29 1.387(8) .
C26 H26 0.9300 .
C29 H29 0.9300 .
C30 H30 0.9300 .
C31 C32 1.346(9) .
C31 H31 0.9300 .
C32 H32 0.9300 .
C33 C36 1.370(9) .
C36 H36 0.9300 .
C37 O6 1.211(8) .
C37 O7 1.275(8) .
O7 Cd1 2.197(5) 3_445
O1W H1WA 0.8499 .
O1W H1WB 0.8500 .
